data_4309706
loop_
_publ_author_name
'Daniel Maspoch'
'Jordi G\'omez-Segura'
'Neus Domingo'
'Daniel Ruiz-Molina'
'Klaus Wurst'
'Concepci\'o Rovira'
'Javier Tejada'
'Jaume Veciana'

_publ_section_title
;
An Unusually Stable Trinuclear Manganese(II) Complex Bearing Bulk
Carboxylic Radical Ligands
;
_journal_name_full 'Inorganic Chemistry'
_journal_page_first 6936
_journal_page_last 6938
_journal_paper_doi 10.1021/ic050977a
_journal_volume 44
_journal_year 2005
_chemical_formula_sum 'C144 H72 Cl84 Mn3 O24'
_chemical_formula_weight 5328.64
_chemical_name_systematic
; 
 ? 
;
_space_group_IT_number 167
_symmetry_cell_setting trigonal
_symmetry_space_group_name_Hall '-R 3 2"c'
_symmetry_space_group_name_H-M 'R -3 c :H'
_atom_sites_solution_hydrogens geom
_atom_sites_solution_primary direct
_atom_sites_solution_secondary difmap
_audit_creation_method SHELXL-97
_cell_angle_alpha 90.00
_cell_angle_beta 90.00
_cell_angle_gamma 120.00
_cell_formula_units_Z 6
_cell_length_a 24.5560(3)
_cell_length_b 24.5560(2)
_cell_length_c 59.4158(3)
_cell_measurement_reflns_used 76050
_cell_measurement_temperature 233(2)
_cell_measurement_theta_max 26
_cell_measurement_theta_min 1
_cell_volume 31027.6(5)
_computing_data_collection 'Kappa CCD'
_computing_data_reduction 'DENZO and SCALEPACK'
_computing_structure_refinement 'SHELXL-97 (Sheldrick, 1997)'
_computing_structure_solution 'SHELXS-97 (Sheldrick, 1990)'
_diffrn_ambient_temperature 233(2)
_diffrn_measured_fraction_theta_full 0.999
_diffrn_measured_fraction_theta_max 0.999
_diffrn_measurement_device_type 'Kappa CCD'
_diffrn_measurement_method 'phi- and omega-scans'
_diffrn_radiation_monochromator graphite
_diffrn_radiation_source 'fine-focus sealed tube'
_diffrn_radiation_type MoK\a
_diffrn_radiation_wavelength 0.71073
_diffrn_reflns_av_R_equivalents 0.0335
_diffrn_reflns_av_sigmaI/netI 0.0146
_diffrn_reflns_limit_h_max 29
_diffrn_reflns_limit_h_min 0
_diffrn_reflns_limit_k_max 25
_diffrn_reflns_limit_k_min -29
_diffrn_reflns_limit_l_max 70
_diffrn_reflns_limit_l_min -70
_diffrn_reflns_number 60213
_diffrn_reflns_theta_full 25.00
_diffrn_reflns_theta_max 25.00
_diffrn_reflns_theta_min 1.66
_diffrn_standards_decay_% 0
_exptl_absorpt_coefficient_mu 1.324
_exptl_absorpt_correction_type none
_exptl_crystal_colour red
_exptl_crystal_density_diffrn 1.711
_exptl_crystal_density_method 'not measured'
_exptl_crystal_description plate
_exptl_crystal_F_000 15786
_exptl_crystal_size_max 0.3
_exptl_crystal_size_mid 0.3
_exptl_crystal_size_min 0.2
_refine_diff_density_max 0.399
_refine_diff_density_min -0.348
_refine_diff_density_rms 0.056
_refine_ls_extinction_method none
_refine_ls_goodness_of_fit_ref 1.055
_refine_ls_hydrogen_treatment 'mixed; refined at O3'
_refine_ls_matrix_type full
_refine_ls_number_parameters 388
_refine_ls_number_reflns 6080
_refine_ls_number_restraints 1
_refine_ls_restrained_S_all 1.055
_refine_ls_R_factor_all 0.0473
_refine_ls_R_factor_gt 0.0354
_refine_ls_shift/su_max 0.002
_refine_ls_shift/su_mean 0.000
_refine_ls_structure_factor_coef Fsqd
_refine_ls_weighting_details 'calc w=1/[\s^2^(Fo^2^)+(0.0449P)^2^+93.0705P] where P=(Fo^2^+2Fc^2^)/3'
_refine_ls_weighting_scheme calc
_refine_ls_wR_factor_gt 0.0901
_refine_ls_wR_factor_ref 0.0977
_reflns_number_gt 5009
_reflns_number_total 6080
_reflns_threshold_expression >2sigma(I)
_cod_data_source_file ic050977asi20050615_093923.cif
_cod_data_source_block p
_cod_original_sg_symbol_H-M 'R -3 c'
_cod_database_code 4309706

loop_
_symmetry_equiv_pos_as_xyz
'x, y, z'
'-y, x-y, z'
'-x+y, -x, z'
'y, x, -z+1/2'
'x-y, -y, -z+1/2'
'-x, -x+y, -z+1/2'
'x+2/3, y+1/3, z+1/3'
'-y+2/3, x-y+1/3, z+1/3'
'-x+y+2/3, -x+1/3, z+1/3'
'y+2/3, x+1/3, -z+5/6'
'x-y+2/3, -y+1/3, -z+5/6'
'-x+2/3, -x+y+1/3, -z+5/6'
'x+1/3, y+2/3, z+2/3'
'-y+1/3, x-y+2/3, z+2/3'
'-x+y+1/3, -x+2/3, z+2/3'
'y+1/3, x+2/3, -z+7/6'
'x-y+1/3, -y+2/3, -z+7/6'
'-x+1/3, -x+y+2/3, -z+7/6'
'-x, -y, -z'
'y, -x+y, -z'
'x-y, x, -z'
'-y, -x, z-1/2'
'-x+y, y, z-1/2'
'x, x-y, z-1/2'
'-x+2/3, -y+1/3, -z+1/3'
'y+2/3, -x+y+1/3, -z+1/3'
'x-y+2/3, x+1/3, -z+1/3'
'-y+2/3, -x+1/3, z-1/6'
'-x+y+2/3, y+1/3, z-1/6'
'x+2/3, x-y+1/3, z-1/6'
'-x+1/3, -y+2/3, -z+2/3'
'y+1/3, -x+y+2/3, -z+2/3'
'x-y+1/3, x+2/3, -z+2/3'
'-y+1/3, -x+2/3, z+1/6'
'-x+y+1/3, y+2/3, z+1/6'
'x+1/3, x-y+2/3, z+1/6'

loop_
_atom_site_label
_atom_site_type_symbol
_atom_site_fract_x
_atom_site_fract_y
_atom_site_fract_z
_atom_site_U_iso_or_equiv
_atom_site_adp_type
_atom_site_occupancy
_atom_site_symmetry_multiplicity
_atom_site_calc_flag
_atom_site_refinement_flags
_atom_site_disorder_assembly
_atom_site_disorder_group
Mn1 Mn 0.0000 0.0000 0.0000 0.0322(2) Uani 1 6 d S . .
Mn2 Mn 0.0000 0.0000 0.071802(13) 0.04425(19) Uani 1 3 d S . .
O1 O 0.05840(8) 0.07863(8) 0.02146(3) 0.0432(4) Uani 1 1 d . . .
O2 O 0.08742(9) 0.06153(10) 0.05532(4) 0.0518(5) Uani 1 1 d . . .
Cl1 Cl 0.12399(3) 0.22015(4) 0.046016(15) 0.0569(2) Uani 1 1 d . . .
Cl2 Cl 0.26116(3) 0.32780(3) 0.039192(14) 0.0523(2) Uani 1 1 d . . .
Cl3 Cl 0.32089(3) 0.15574(4) 0.008039(15) 0.0553(2) Uani 1 1 d . . .
Cl4 Cl 0.18615(4) 0.05051(3) 0.020036(14) 0.0544(2) Uani 1 1 d . . .
Cl5 Cl 0.43544(4) 0.41818(4) 0.040092(14) 0.0601(2) Uani 1 1 d . . .
Cl6 Cl 0.44782(5) 0.53232(4) 0.01413(2) 0.0803(3) Uani 1 1 d . . .
Cl7 Cl 0.37528(6) 0.51347(6) -0.03030(2) 0.0931(4) Uani 1 1 d . . .
Cl8 Cl 0.30134(5) 0.38139(6) -0.051819(16) 0.0900(4) Uani 1 1 d . . .
Cl9 Cl 0.29614(4) 0.26663(5) -0.027973(14) 0.0661(2) Uani 1 1 d . . .
Cl10 Cl 0.34598(4) 0.25407(5) 0.068554(13) 0.0617(2) Uani 1 1 d . . .
Cl11 Cl 0.45638(4) 0.24108(4) 0.086452(14) 0.0670(2) Uani 1 1 d . . .
Cl12 Cl 0.57316(4) 0.27894(4) 0.056684(16) 0.0642(2) Uani 1 1 d . . .
Cl13 Cl 0.57384(4) 0.31668(5) 0.006914(17) 0.0741(3) Uani 1 1 d . . .
Cl14 Cl 0.45613(4) 0.31137(4) -0.013653(12) 0.0553(2) Uani 1 1 d . . .
C1 C 0.09636(13) 0.08886(12) 0.03665(5) 0.0406(6) Uani 1 1 d . . .
C2 C 0.16341(12) 0.14180(12) 0.03248(4) 0.0366(6) Uani 1 1 d . . .
C3 C 0.18049(12) 0.20399(12) 0.03598(5) 0.0377(6) Uani 1 1 d . . .
C4 C 0.24153(12) 0.25223(12) 0.03172(4) 0.0377(6) Uani 1 1 d . . .
C5 C 0.28718(12) 0.23929(12) 0.02327(4) 0.0371(6) Uani 1 1 d . . .
C6 C 0.26867(12) 0.17569(13) 0.01969(5) 0.0387(6) Uani 1 1 d . . .
C7 C 0.20825(12) 0.12834(12) 0.02440(5) 0.0385(6) Uani 1 1 d . . .
C8 C 0.35215(12) 0.28964(13) 0.01890(4) 0.0398(6) Uani 1 1 d . . .
C9 C 0.36254(12) 0.34524(13) 0.00593(5) 0.0407(6) Uani 1 1 d . . .
C10 C 0.39924(13) 0.40623(13) 0.01429(5) 0.0440(7) Uani 1 1 d . . .
C11 C 0.40392(14) 0.45783(14) 0.00310(6) 0.0524(8) Uani 1 1 d . . .
C12 C 0.37200(16) 0.44989(17) -0.01697(6) 0.0587(9) Uani 1 1 d . . .
C13 C 0.33788(15) 0.39069(18) -0.02628(5) 0.0574(9) Uani 1 1 d . . .
C14 C 0.33362(13) 0.33907(15) -0.01494(5) 0.0482(7) Uani 1 1 d . . .
C15 C 0.40514(12) 0.28533(12) 0.02803(5) 0.0372(6) Uani 1 1 d . . .
C16 C 0.40628(12) 0.26748(13) 0.05047(5) 0.0408(6) Uani 1 1 d . . .
C17 C 0.45704(14) 0.26414(13) 0.05910(5) 0.0447(7) Uani 1 1 d . . .
C18 C 0.50922(13) 0.28052(13) 0.04582(5) 0.0453(7) Uani 1 1 d . . .
C19 C 0.50961(12) 0.29777(13) 0.02360(5) 0.0455(7) Uani 1 1 d . . .
C20 C 0.45775(12) 0.29883(13) 0.01477(5) 0.0402(6) Uani 1 1 d . . .
O3 O -0.08117(16) -0.05448(16) 0.09495(5) 0.0925(9) Uani 1 1 d D . .
H3O H -0.106(3) -0.0971(15) 0.0916(10) 0.15(3) Uiso 1 1 d D . .
O4 O -0.1364(3) -0.1712(2) 0.08019(11) 0.253(4) Uani 1 1 d . . .
H4O H -0.1131 -0.1593 0.0690 0.380 Uiso 1 1 calc . . .
C21 C -0.1097(5) -0.0337(6) 0.11263(15) 0.246(6) Uani 1 1 d . . .
H21A H -0.1090 -0.0543 0.1266 0.295 Uiso 1 1 calc . . .
H21B H -0.0812 0.0115 0.1148 0.295 Uiso 1 1 calc . . .
C22 C -0.1710(6) -0.0425(7) 0.1106(2) 0.264(6) Uani 1 1 d . . .
H22A H -0.1804 -0.0250 0.1236 0.396 Uiso 1 1 calc . . .
H22B H -0.2012 -0.0871 0.1096 0.396 Uiso 1 1 calc . . .
H22C H -0.1734 -0.0215 0.0971 0.396 Uiso 1 1 calc . . .
C23 C -0.1672(4) -0.2299(4) 0.08057(13) 0.180(4) Uani 1 1 d . . .
H23A H -0.1367 -0.2446 0.0804 0.216 Uiso 1 1 calc . . .
H23B H -0.1905 -0.2435 0.0664 0.216 Uiso 1 1 calc . . .
C24 C -0.2080(4) -0.2609(4) 0.09700(12) 0.222(5) Uani 1 1 d . . .
H24A H -0.2271 -0.3058 0.0944 0.333 Uiso 1 1 calc . . .
H24B H -0.2404 -0.2493 0.0972 0.333 Uiso 1 1 calc . . .
H24C H -0.1862 -0.2502 0.1113 0.333 Uiso 1 1 calc . . .

loop_
_atom_site_aniso_label
_atom_site_aniso_U_11
_atom_site_aniso_U_22
_atom_site_aniso_U_33
_atom_site_aniso_U_23
_atom_site_aniso_U_13
_atom_site_aniso_U_12
Mn1 0.0278(3) 0.0278(3) 0.0409(5) 0.000 0.000 0.01390(14)
Mn2 0.0436(3) 0.0436(3) 0.0455(4) 0.000 0.000 0.02182(13)
O1 0.0309(9) 0.0352(10) 0.0576(12) -0.0063(9) -0.0076(9) 0.0122(8)
O2 0.0396(11) 0.0491(12) 0.0534(12) 0.0069(10) 0.0005(9) 0.0122(9)
Cl1 0.0406(4) 0.0466(4) 0.0840(6) -0.0059(4) 0.0118(4) 0.0223(3)
Cl2 0.0439(4) 0.0329(4) 0.0730(5) -0.0088(3) 0.0035(3) 0.0140(3)
Cl3 0.0398(4) 0.0529(4) 0.0754(5) -0.0141(4) 0.0036(3) 0.0249(3)
Cl4 0.0503(4) 0.0363(4) 0.0750(5) -0.0107(3) -0.0013(4) 0.0203(3)
Cl5 0.0623(5) 0.0447(4) 0.0598(5) -0.0039(3) -0.0235(4) 0.0167(4)
Cl6 0.0775(6) 0.0420(5) 0.1082(8) 0.0140(5) 0.0021(6) 0.0200(4)
Cl7 0.1053(8) 0.1008(8) 0.0970(8) 0.0542(6) 0.0216(6) 0.0695(7)
Cl8 0.0888(7) 0.1435(10) 0.0529(5) 0.0215(6) -0.0117(5) 0.0694(7)
Cl9 0.0523(5) 0.0807(6) 0.0483(4) -0.0095(4) -0.0143(4) 0.0204(4)
Cl10 0.0538(5) 0.0888(6) 0.0415(4) 0.0088(4) 0.0037(3) 0.0350(4)
Cl11 0.0754(6) 0.0771(6) 0.0515(5) 0.0082(4) -0.0165(4) 0.0404(5)
Cl12 0.0495(4) 0.0601(5) 0.0885(6) -0.0138(4) -0.0303(4) 0.0316(4)
Cl13 0.0405(4) 0.0974(7) 0.0871(6) 0.0077(5) 0.0105(4) 0.0364(5)
Cl14 0.0476(4) 0.0729(5) 0.0445(4) 0.0087(4) 0.0060(3) 0.0294(4)
C1 0.0343(14) 0.0298(13) 0.0555(18) -0.0050(12) 0.0008(13) 0.0143(12)
C2 0.0295(13) 0.0351(14) 0.0390(14) -0.0022(11) -0.0036(11) 0.0116(11)
C3 0.0302(13) 0.0362(14) 0.0461(15) -0.0028(12) -0.0003(11) 0.0161(11)
C4 0.0359(14) 0.0315(13) 0.0427(15) -0.0037(11) -0.0039(11) 0.0147(11)
C5 0.0306(13) 0.0390(14) 0.0369(14) -0.0026(11) -0.0069(11) 0.0138(11)
C6 0.0324(14) 0.0439(15) 0.0420(15) -0.0052(12) -0.0044(11) 0.0207(12)
C7 0.0361(14) 0.0317(13) 0.0446(15) -0.0059(11) -0.0054(11) 0.0147(12)
C8 0.0323(14) 0.0432(15) 0.0384(14) 0.0031(12) -0.0040(11) 0.0148(12)
C9 0.0283(13) 0.0475(16) 0.0428(15) 0.0060(12) -0.0010(11) 0.0164(12)
C10 0.0331(14) 0.0467(16) 0.0466(16) 0.0090(13) -0.0019(12) 0.0157(13)
C11 0.0420(16) 0.0457(17) 0.066(2) 0.0148(15) 0.0102(15) 0.0191(14)
C12 0.0510(18) 0.072(2) 0.062(2) 0.0313(18) 0.0144(16) 0.0376(18)
C13 0.0500(18) 0.085(3) 0.0446(17) 0.0201(17) 0.0032(14) 0.0397(19)
C14 0.0322(14) 0.0619(19) 0.0464(16) 0.0066(14) -0.0013(12) 0.0204(14)
C15 0.0295(13) 0.0311(13) 0.0430(15) 0.0001(11) -0.0048(11) 0.0092(11)
C16 0.0345(14) 0.0395(15) 0.0417(15) 0.0006(12) -0.0027(12) 0.0135(12)
C17 0.0471(17) 0.0376(15) 0.0456(16) -0.0005(12) -0.0115(13) 0.0184(13)
C18 0.0368(15) 0.0371(15) 0.0622(19) -0.0079(13) -0.0172(13) 0.0186(13)
C19 0.0296(14) 0.0416(15) 0.0608(19) -0.0031(13) -0.0008(13) 0.0144(12)
C20 0.0335(14) 0.0379(14) 0.0424(15) 0.0031(12) -0.0026(11) 0.0127(12)
O3 0.099(2) 0.088(2) 0.0774(19) 0.0187(17) 0.0369(17) 0.0370(19)
O4 0.306(8) 0.082(3) 0.230(6) -0.015(3) 0.169(6) -0.010(4)
C21 0.147(7) 0.306(14) 0.139(7) -0.006(8) 0.068(6) 0.005(8)
C22 0.204(11) 0.318(17) 0.312(16) -0.015(12) 0.067(11) 0.161(12)
C23 0.181(7) 0.113(5) 0.137(6) 0.015(4) 0.021(5) -0.009(5)
C24 0.196(8) 0.196(8) 0.104(5) -0.009(5) 0.034(5) -0.030(7)

loop_
_atom_type_symbol
_atom_type_description
_atom_type_scat_dispersion_real
_atom_type_scat_dispersion_imag
_atom_type_scat_source
C C 0.0033 0.0016 'International Tables Vol C Tables 4.2.6.8 and 6.1.1.4'
H H 0.0000 0.0000 'International Tables Vol C Tables 4.2.6.8 and 6.1.1.4'
O O 0.0106 0.0060 'International Tables Vol C Tables 4.2.6.8 and 6.1.1.4'
Cl Cl 0.1484 0.1585 'International Tables Vol C Tables 4.2.6.8 and 6.1.1.4'
Mn Mn 0.3368 0.7283 'International Tables Vol C Tables 4.2.6.8 and 6.1.1.4'

loop_
_geom_angle_atom_site_label_1
_geom_angle_atom_site_label_2
_geom_angle_atom_site_label_3
_geom_angle
_geom_angle_site_symmetry_1
_geom_angle_site_symmetry_3
_geom_angle_publ_flag
O1 Mn1 O1 88.54(8) 3 2 ?
O1 Mn1 O1 88.54(8) 3 . ?
O1 Mn1 O1 88.54(8) 2 . ?
O1 Mn1 O1 91.46(8) 3 19 ?
O1 Mn1 O1 91.46(8) 2 19 ?
O1 Mn1 O1 180.00(12) . 19 ?
O1 Mn1 O1 180.00(12) 3 21 ?
O1 Mn1 O1 91.46(8) 2 21 ?
O1 Mn1 O1 91.46(8) . 21 ?
O1 Mn1 O1 88.54(8) 19 21 ?
O1 Mn1 O1 91.46(8) 3 20 ?
O1 Mn1 O1 180.00(13) 2 20 ?
O1 Mn1 O1 91.46(8) . 20 ?
O1 Mn1 O1 88.54(8) 19 20 ?
O1 Mn1 O1 88.54(8) 21 20 ?
O2 Mn2 O2 100.82(7) 3 . ?
O2 Mn2 O2 100.82(7) 3 2 ?
O2 Mn2 O2 100.82(7) . 2 ?
O2 Mn2 O3 169.00(11) 3 3 ?
O2 Mn2 O3 84.77(11) . 3 ?
O2 Mn2 O3 87.28(11) 2 3 ?
O2 Mn2 O3 84.77(11) 3 2 ?
O2 Mn2 O3 87.28(11) . 2 ?
O2 Mn2 O3 169.00(11) 2 2 ?
O3 Mn2 O3 86.05(14) 3 2 ?
O2 Mn2 O3 87.28(11) 3 . ?
O2 Mn2 O3 169.00(11) . . ?
O2 Mn2 O3 84.77(11) 2 . ?
O3 Mn2 O3 86.05(14) 3 . ?
O3 Mn2 O3 86.05(14) 2 . ?
C1 O1 Mn1 135.58(18) . . ?
C1 O2 Mn2 128.64(18) . . ?
O1 C1 O2 128.8(3) . . ?
O1 C1 C2 116.1(3) . . ?
O2 C1 C2 115.1(2) . . ?
C3 C2 C7 118.5(2) . . ?
C3 C2 C1 121.3(2) . . ?
C7 C2 C1 120.1(2) . . ?
C2 C3 C4 121.0(2) . . ?
C2 C3 Cl1 118.1(2) . . ?
C4 C3 Cl1 120.9(2) . . ?
C3 C4 C5 121.0(2) . . ?
C3 C4 Cl2 118.1(2) . . ?
C5 C4 Cl2 120.7(2) . . ?
C4 C5 C6 117.0(2) . . ?
C4 C5 C8 121.7(2) . . ?
C6 C5 C8 121.2(2) . . ?
C7 C6 C5 121.2(2) . . ?
C7 C6 Cl3 118.6(2) . . ?
C5 C6 Cl3 120.1(2) . . ?
C6 C7 C2 121.2(2) . . ?
C6 C7 Cl4 120.9(2) . . ?
C2 C7 Cl4 118.0(2) . . ?
C15 C8 C5 120.2(2) . . ?
C15 C8 C9 120.9(2) . . ?
C5 C8 C9 118.9(2) . . ?
C10 C9 C14 116.8(3) . . ?
C10 C9 C8 121.8(2) . . ?
C14 C9 C8 121.3(3) . . ?
C11 C10 C9 121.6(3) . . ?
C11 C10 Cl5 118.2(2) . . ?
C9 C10 Cl5 120.0(2) . . ?
C10 C11 C12 120.2(3) . . ?
C10 C11 Cl6 120.7(3) . . ?
C12 C11 Cl6 119.1(3) . . ?
C13 C12 C11 119.7(3) . . ?
C13 C12 Cl7 120.1(3) . . ?
C11 C12 Cl7 120.2(3) . . ?
C12 C13 C14 119.7(3) . . ?
C12 C13 Cl8 119.7(3) . . ?
C14 C13 Cl8 120.6(3) . . ?
C13 C14 C9 121.8(3) . . ?
C13 C14 Cl9 118.7(2) . . ?
C9 C14 Cl9 119.3(2) . . ?
C20 C15 C16 116.5(2) . . ?
C20 C15 C8 121.5(2) . . ?
C16 C15 C8 122.1(2) . . ?
C17 C16 C15 121.8(3) . . ?
C17 C16 Cl10 118.0(2) . . ?
C15 C16 Cl10 120.1(2) . . ?
C18 C17 C16 120.1(3) . . ?
C18 C17 Cl11 119.4(2) . . ?
C16 C17 Cl11 120.6(2) . . ?
C17 C18 C19 119.8(2) . . ?
C17 C18 Cl12 120.3(2) . . ?
C19 C18 Cl12 119.9(2) . . ?
C18 C19 C20 119.9(3) . . ?
C18 C19 Cl13 119.8(2) . . ?
C20 C19 Cl13 120.2(2) . . ?
C19 C20 C15 121.9(3) . . ?
C19 C20 Cl14 118.5(2) . . ?
C15 C20 Cl14 119.5(2) . . ?
C21 O3 Mn2 131.4(5) . . ?
C22 C21 O3 122.3(10) . . ?
O4 C23 C24 121.4(9) . . ?

loop_
_geom_bond_atom_site_label_1
_geom_bond_atom_site_label_2
_geom_bond_distance
_geom_bond_site_symmetry_2
_geom_bond_publ_flag
Mn1 O1 2.1544(18) 3 ?
Mn1 O1 2.1544(18) 2 ?
Mn1 O1 2.1545(18) . ?
Mn1 O1 2.1545(18) 19 ?
Mn1 O1 2.1545(18) 21 ?
Mn1 O1 2.1545(18) 20 ?
Mn2 O2 2.146(2) 3 ?
Mn2 O2 2.146(2) . ?
Mn2 O2 2.146(2) 2 ?
Mn2 O3 2.233(3) 3 ?
Mn2 O3 2.233(3) 2 ?
Mn2 O3 2.233(3) . ?
O1 C1 1.230(3) . ?
O2 C1 1.258(3) . ?
Cl1 C3 1.729(3) . ?
Cl2 C4 1.726(3) . ?
Cl3 C6 1.730(3) . ?
Cl4 C7 1.725(3) . ?
Cl5 C10 1.722(3) . ?
Cl6 C11 1.722(3) . ?
Cl7 C12 1.716(3) . ?
Cl8 C13 1.719(3) . ?
Cl9 C14 1.724(3) . ?
Cl10 C16 1.723(3) . ?
Cl11 C17 1.718(3) . ?
Cl12 C18 1.716(3) . ?
Cl13 C19 1.718(3) . ?
Cl14 C20 1.721(3) . ?
C1 C2 1.524(4) . ?
C2 C3 1.382(4) . ?
C2 C7 1.384(4) . ?
C3 C4 1.392(4) . ?
C4 C5 1.402(4) . ?
C5 C6 1.408(4) . ?
C5 C8 1.473(4) . ?
C6 C7 1.381(4) . ?
C8 C15 1.462(4) . ?
C8 C9 1.475(4) . ?
C9 C10 1.397(4) . ?
C9 C14 1.399(4) . ?
C10 C11 1.384(4) . ?
C11 C12 1.386(5) . ?
C12 C13 1.380(5) . ?
C13 C14 1.392(5) . ?
C15 C20 1.404(4) . ?
C15 C16 1.408(4) . ?
C16 C17 1.388(4) . ?
C17 C18 1.382(4) . ?
C18 C19 1.385(4) . ?
C19 C20 1.389(4) . ?
O3 C21 1.488(12) . ?
O4 C23 1.249(8) . ?
C21 C22 1.414(15) . ?
C23 C24 1.332(9) . ?
